data_7211269
loop_
_publ_author_name
'Kelemu, Solomon W.'
'Steel, Peter J.'

_publ_section_title
;
 Highly pyramidalised heteroaromatic nitrogens in discrete multinuclear
 silver(i) complexes assembled from bis- and tris-(diallylamino)azines
;
_journal_issue 44
_journal_name_full CrystEngComm
_journal_page_first 9072
_journal_paper_doi 10.1039/c3ce41708e
_journal_volume 15
_journal_year 2013
_chemical_formula_moiety 'C24 H30 Ag3 F9 N6 O9 S3'
_chemical_formula_sum 'C24 H30 Ag3 F9 N6 O9 S3'
_chemical_formula_weight 1137.33
_chemical_name_systematic
; 
 ? 
;
_space_group_IT_number 14
_symmetry_cell_setting monoclinic
_symmetry_space_group_name_Hall '-P 2ybc'
_symmetry_space_group_name_H-M 'P 1 21/c 1'
_atom_sites_solution_hydrogens geom
_atom_sites_solution_primary direct
_atom_sites_solution_secondary difmap
_audit_creation_method SHELXL-97
_cell_angle_alpha 90.00
_cell_angle_beta 93.503(2)
_cell_angle_gamma 90.00
_cell_formula_units_Z 4
_cell_length_a 15.8670(7)
_cell_length_b 12.8111(5)
_cell_length_c 18.0525(8)
_cell_measurement_reflns_used 9894
_cell_measurement_temperature 114(2)
_cell_measurement_theta_max 26.67
_cell_measurement_theta_min 2.53
_cell_volume 3662.7(3)
_computing_cell_refinement 'Bruker SAINT'
_computing_data_collection 'Bruker APEX2'
_computing_data_reduction 'Bruker SAINT'
_computing_molecular_graphics 'Bruker SHELXTL'
_computing_publication_material 'Bruker SHELXTL'
_computing_structure_refinement 'SHELXL-97 (Sheldrick, 2008)'
_computing_structure_solution 'SHELXS-97 (Sheldrick, 2008)'
_diffrn_ambient_temperature 114(2)
_diffrn_measured_fraction_theta_full 0.998
_diffrn_measured_fraction_theta_max 0.998
_diffrn_measurement_device_type 'Bruker APEX-II CCD'
_diffrn_measurement_method '\f and \w scans'
_diffrn_radiation_monochromator graphite
_diffrn_radiation_source 'fine-focus sealed tube'
_diffrn_radiation_type MoK\a
_diffrn_radiation_wavelength 0.71073
_diffrn_reflns_av_R_equivalents 0.0825
_diffrn_reflns_av_sigmaI/netI 0.0483
_diffrn_reflns_limit_h_max 18
_diffrn_reflns_limit_h_min -18
_diffrn_reflns_limit_k_max 15
_diffrn_reflns_limit_k_min -15
_diffrn_reflns_limit_l_max 21
_diffrn_reflns_limit_l_min -21
_diffrn_reflns_number 68271
_diffrn_reflns_theta_full 25.05
_diffrn_reflns_theta_max 25.05
_diffrn_reflns_theta_min 2.26
_exptl_absorpt_coefficient_mu 1.861
_exptl_absorpt_correction_T_max 0.8807
_exptl_absorpt_correction_T_min 0.5231
_exptl_absorpt_correction_type multi-scan
_exptl_absorpt_process_details SADABS
_exptl_crystal_colour colourless
_exptl_crystal_density_diffrn 2.062
_exptl_crystal_density_method 'not measured'
_exptl_crystal_description plate
_exptl_crystal_F_000 2232
_exptl_crystal_size_max 0.40
_exptl_crystal_size_mid 0.29
_exptl_crystal_size_min 0.07
_refine_diff_density_max 0.748
_refine_diff_density_min -0.605
_refine_diff_density_rms 0.104
_refine_ls_extinction_method none
_refine_ls_goodness_of_fit_ref 0.977
_refine_ls_hydrogen_treatment constr
_refine_ls_matrix_type full
_refine_ls_number_parameters 533
_refine_ls_number_reflns 6487
_refine_ls_number_restraints 30
_refine_ls_restrained_S_all 0.990
_refine_ls_R_factor_all 0.0518
_refine_ls_R_factor_gt 0.0320
_refine_ls_shift/su_max 0.001
_refine_ls_shift/su_mean 0.000
_refine_ls_structure_factor_coef Fsqd
_refine_ls_weighting_details 'calc w=1/[\s^2^(Fo^2^)+(0.0285P)^2^+0.0000P] where P=(Fo^2^+2Fc^2^)/3'
_refine_ls_weighting_scheme calc
_refine_ls_wR_factor_gt 0.0636
_refine_ls_wR_factor_ref 0.0681
_reflns_number_gt 4726
_reflns_number_total 6487
_reflns_threshold_expression >2sigma(I)
_cod_data_source_file c3ce41708e.txt
_cod_data_source_block test2
_cod_depositor_comments
;
The following automatic conversions were performed:

'_symmetry_cell_setting' value 'Monoclinic' changed to 'monoclinic'
according to /home/saulius/struct/CIF-dictionaries/cif_core.dic
dictionary named 'cif_core.dic' version 2.4.2 from 2011-04-26.

Automatic conversion script
Id: cif_fix_values 1891 2012-01-12 08:04:46Z andrius 
;
_cod_original_sg_symbol_H-M P2(1)/c
_cod_database_code 7211269

loop_
_symmetry_equiv_pos_as_xyz
'x, y, z'
'-x, y+1/2, -z+1/2'
'-x, -y, -z'
'x, -y-1/2, z-1/2'

loop_
_atom_site_label
_atom_site_type_symbol
_atom_site_fract_x
_atom_site_fract_y
_atom_site_fract_z
_atom_site_U_iso_or_equiv
_atom_site_adp_type
_atom_site_occupancy
_atom_site_symmetry_multiplicity
_atom_site_calc_flag
_atom_site_refinement_flags
_atom_site_disorder_assembly
_atom_site_disorder_group
Ag1 Ag 0.15045(2) 0.43744(2) 0.071948(18) 0.02550(10) Uani 1 1 d . . .
Ag2 Ag 0.15051(2) 0.05616(2) 0.101192(18) 0.02521(10) Uani 1 1 d . . .
Ag3 Ag 0.52112(2) 0.25285(2) 0.180688(18) 0.02281(9) Uani 1 1 d . . .
C1 C 0.2218(3) 0.2589(3) 0.1842(2) 0.0164(9) Uani 1 1 d . . .
N4 N 0.1505(2) 0.2627(2) 0.22019(17) 0.0167(8) Uani 1 1 d . . .
C4 C 0.1124(3) 0.1671(3) 0.2475(2) 0.0236(10) Uani 1 1 d . . .
H4A H 0.0795 0.1849 0.2906 0.028 Uiso 1 1 calc R . .
H4B H 0.1582 0.1190 0.2651 0.028 Uiso 1 1 calc R . .
C5 C 0.0560(3) 0.1115(3) 0.1916(2) 0.0241(10) Uani 1 1 d . . .
H5A H 0.0223 0.1528 0.1576 0.029 Uiso 1 1 calc R . .
C6 C 0.0491(3) 0.0075(3) 0.1854(3) 0.0351(12) Uani 1 1 d . . .
H6A H 0.0817 -0.0366 0.2184 0.042 Uiso 1 1 calc R . .
H6B H 0.0115 -0.0222 0.1482 0.042 Uiso 1 1 calc R . .
C7 C 0.1091(3) 0.3633(3) 0.2334(2) 0.0226(10) Uani 1 1 d . . .
H7A H 0.1533 0.4158 0.2468 0.027 Uiso 1 1 calc R . .
H7B H 0.0739 0.3555 0.2765 0.027 Uiso 1 1 calc R . .
C8 C 0.0547(3) 0.4041(3) 0.1691(2) 0.0236(10) Uani 1 1 d . . .
H8A H 0.0223 0.3554 0.1396 0.028 Uiso 1 1 calc R . .
C9 C 0.0491(3) 0.5055(3) 0.1508(2) 0.0342(12) Uani 1 1 d . . .
H9A H 0.0807 0.5560 0.1793 0.041 Uiso 1 1 calc R . .
H9B H 0.0134 0.5269 0.1094 0.041 Uiso 1 1 calc R . .
N1 N 0.2551(2) 0.1640(2) 0.17224(16) 0.0152(7) Uani 1 1 d . . .
S2 S 0.47016(8) 0.26487(7) 0.36804(6) 0.0248(3) Uani 1 1 d . . .
O4 O 0.4828(2) 0.3124(2) 0.29700(16) 0.0382(9) Uani 1 1 d . . .
O5 O 0.4811(2) 0.1540(2) 0.37073(17) 0.0396(9) Uani 1 1 d . . .
O6 O 0.5086(2) 0.3213(2) 0.42987(16) 0.0384(9) Uani 1 1 d . . .
C23 C 0.3575(3) 0.2819(3) 0.3784(2) 0.0328(12) Uani 1 1 d . . .
F4 F 0.3128(2) 0.2290(3) 0.32791(17) 0.0735(11) Uani 1 1 d . . .
F5 F 0.33576(18) 0.2493(2) 0.44427(15) 0.0451(7) Uani 1 1 d . . .
F6 F 0.3347(2) 0.3811(2) 0.3723(2) 0.0752(11) Uani 1 1 d . . .
S1 S 0.09141(8) 0.24136(9) -0.03372(6) 0.0306(3) Uani 1 1 d . . .
O1 O 0.0988(2) 0.3499(2) -0.05292(19) 0.0549(11) Uani 1 1 d . . .
O2 O 0.1245(2) 0.2220(2) 0.04138(16) 0.0382(9) Uani 1 1 d . . .
O3 O 0.1136(3) 0.1667(3) -0.08754(19) 0.0637(12) Uani 1 1 d . . .
C22 C -0.0211(4) 0.2235(4) -0.0271(3) 0.0511(15) Uani 1 1 d . . .
F1 F -0.0525(2) 0.2948(3) 0.0173(2) 0.0888(13) Uani 1 1 d . . .
F2 F -0.0378(2) 0.1300(3) 0.00047(19) 0.0771(11) Uani 1 1 d . . .
F3 F -0.0632(2) 0.2310(2) -0.09186(19) 0.0770(12) Uani 1 1 d . . .
C2 C 0.3297(3) 0.1656(3) 0.1416(2) 0.0151(9) Uani 1 1 d . . .
N5 N 0.3666(2) 0.0734(2) 0.12615(18) 0.0178(8) Uani 1 1 d . . .
C10 C 0.3302(3) -0.0253(3) 0.1488(2) 0.0237(11) Uani 1 1 d . . .
H10A H 0.3042 -0.0151 0.1967 0.028 Uiso 1 1 calc R . .
H10B H 0.3761 -0.0773 0.1567 0.028 Uiso 1 1 calc R . .
C11 C 0.2648(3) -0.0678(3) 0.0932(3) 0.0298(11) Uani 1 1 d . . .
H11A H 0.2349 -0.1282 0.1071 0.036 Uiso 1 1 calc R . .
C12 C 0.2450(3) -0.0283(4) 0.0261(3) 0.0350(12) Uani 1 1 d . . .
H12A H 0.2733 0.0321 0.0098 0.042 Uiso 1 1 calc R . .
H12B H 0.2025 -0.0605 -0.0055 0.042 Uiso 1 1 calc R . .
C13 C 0.4407(3) 0.0691(3) 0.0824(2) 0.0209(10) Uani 1 1 d . . .
H13A H 0.4378 0.1273 0.0462 0.025 Uiso 1 1 calc R . .
H13B H 0.4394 0.0030 0.0539 0.025 Uiso 1 1 calc R . .
C14 C 0.5228(3) 0.0756(3) 0.1276(2) 0.0227(10) Uani 1 1 d . . .
H14A H 0.5723 0.0851 0.1014 0.027 Uiso 1 1 calc R . .
C15 C 0.5327(3) 0.0694(3) 0.2014(2) 0.0298(11) Uani 1 1 d . . .
H15A H 0.4850 0.0600 0.2300 0.036 Uiso 1 1 calc R . .
H15B H 0.5876 0.0744 0.2254 0.036 Uiso 1 1 calc R . .
N2 N 0.3728(2) 0.2525(2) 0.12404(17) 0.0150(7) Uani 1 1 d . . .
C3 C 0.3296(3) 0.3422(3) 0.1322(2) 0.0161(9) Uani 1 1 d . . .
N6 N 0.3665(2) 0.4308(2) 0.11017(17) 0.0176(8) Uani 1 1 d . . .
C16 C 0.3269(3) 0.5324(3) 0.1213(2) 0.0215(10) Uani 1 1 d . . .
H16A H 0.3717 0.5861 0.1268 0.026 Uiso 1 1 calc R . .
H16B H 0.2977 0.5303 0.1682 0.026 Uiso 1 1 calc R . .
C17 C 0.2647(3) 0.5644(3) 0.0596(3) 0.0303(11) Uani 1 1 d . . .
H17A H 0.2321 0.6251 0.0679 0.036 Uiso 1 1 calc R . .
C18 C 0.2501(3) 0.5171(3) -0.0051(2) 0.0322(12) Uani 1 1 d . . .
H18A H 0.2809 0.4561 -0.0163 0.039 Uiso 1 1 calc R . .
H18B H 0.2090 0.5442 -0.0404 0.039 Uiso 1 1 calc R . .
C19 C 0.4420(3) 0.4267(3) 0.0682(2) 0.0206(10) Uani 1 1 d . . .
H19A H 0.4440 0.4907 0.0376 0.025 Uiso 1 1 calc R . .
H19B H 0.4369 0.3665 0.0338 0.025 Uiso 1 1 calc R . .
C20 C 0.5244(3) 0.4173(3) 0.1138(2) 0.0224(10) Uani 1 1 d . . .
H20A H 0.5305 0.4536 0.1597 0.027 Uiso 1 1 calc R . .
C21 C 0.5889(3) 0.3608(3) 0.0930(2) 0.0307(11) Uani 1 1 d . . .
H21A H 0.5844 0.3238 0.0473 0.037 Uiso 1 1 calc R . .
H21B H 0.6396 0.3574 0.1237 0.037 Uiso 1 1 calc R . .
N3 N 0.2535(2) 0.3499(2) 0.16061(17) 0.0167(8) Uani 1 1 d . . .
O7 O 0.2019(4) -0.2995(4) 0.2019(2) 0.1008(17) Uani 1 1 d U . .
O8 O 0.2198(3) -0.1443(3) 0.2826(3) 0.0929(16) Uani 1 1 d U . .
S3 S 0.1837(3) -0.2409(2) 0.26211(14) 0.0311(7) Uani 0.592(5) 1 d P A 1
O9 O 0.0945(4) -0.2298(4) 0.2607(4) 0.058(2) Uani 0.592(5) 1 d P A 1
S3' S 0.2327(4) -0.2412(3) 0.2585(2) 0.0373(11) Uani 0.408(5) 1 d P A 2
O9' O 0.3185(6) -0.2438(7) 0.2481(5) 0.063(3) Uani 0.408(5) 1 d P A 2
C24 C 0.2113(4) -0.3248(4) 0.3407(3) 0.0466(15) Uani 1 1 d . . .
F7 F 0.2865(4) -0.3483(7) 0.3528(5) 0.078(2) Uani 0.592(5) 1 d PU A 1
F8 F 0.1901(7) -0.2685(5) 0.4049(3) 0.084(3) Uani 0.592(5) 1 d P A 1
F9 F 0.1624(5) -0.4069(5) 0.3412(4) 0.068(3) Uani 0.592(5) 1 d P A 1
F7' F 0.1441(8) -0.3446(12) 0.3558(7) 0.091(4) Uani 0.408(5) 1 d PU A 2
F8' F 0.2477(8) -0.4265(6) 0.3166(6) 0.083(4) Uani 0.408(5) 1 d P A 2
F9' F 0.2631(9) -0.3034(9) 0.3944(5) 0.072(3) Uani 0.408(5) 1 d PU A 2

loop_
_atom_site_aniso_label
_atom_site_aniso_U_11
_atom_site_aniso_U_22
_atom_site_aniso_U_33
_atom_site_aniso_U_23
_atom_site_aniso_U_13
_atom_site_aniso_U_12
Ag1 0.0203(2) 0.02987(19) 0.02630(18) 0.00273(15) 0.00100(15) 0.00114(15)
Ag2 0.0221(2) 0.02826(19) 0.02541(18) -0.00348(15) 0.00309(15) -0.00545(15)
Ag3 0.0232(2) 0.02177(17) 0.02352(18) 0.00100(14) 0.00193(14) 0.00105(15)
C1 0.018(2) 0.017(2) 0.013(2) 0.0012(16) -0.0047(19) 0.0001(18)
N4 0.016(2) 0.0175(18) 0.0172(18) 0.0005(14) 0.0051(16) 0.0005(15)
C4 0.027(3) 0.026(2) 0.019(2) 0.0033(18) 0.012(2) -0.002(2)
C5 0.019(3) 0.030(2) 0.024(2) 0.0052(19) 0.009(2) -0.002(2)
C6 0.034(3) 0.035(3) 0.038(3) 0.000(2) 0.016(3) -0.009(2)
C7 0.022(3) 0.026(2) 0.021(2) 0.0015(19) 0.009(2) 0.006(2)
C8 0.017(3) 0.031(2) 0.024(2) -0.0023(19) 0.007(2) 0.0055(19)
C9 0.034(3) 0.038(3) 0.032(3) 0.003(2) 0.012(2) 0.016(2)
N1 0.014(2) 0.0169(17) 0.0152(17) -0.0016(14) 0.0019(15) -0.0015(14)
S2 0.0342(7) 0.0174(6) 0.0235(6) -0.0009(4) 0.0075(5) 0.0005(5)
O4 0.063(3) 0.0274(18) 0.0255(17) 0.0012(14) 0.0178(17) 0.0039(16)
O5 0.054(3) 0.0159(16) 0.050(2) 0.0031(15) 0.0106(18) 0.0096(15)
O6 0.041(2) 0.043(2) 0.0321(18) -0.0103(15) 0.0051(17) -0.0169(16)
C23 0.039(3) 0.034(3) 0.025(3) 0.002(2) -0.005(2) 0.001(2)
F4 0.050(2) 0.119(3) 0.048(2) -0.0175(19) -0.0224(18) -0.013(2)
F5 0.0338(18) 0.067(2) 0.0351(16) 0.0142(14) 0.0066(14) -0.0066(15)
F6 0.062(3) 0.054(2) 0.114(3) 0.0338(19) 0.039(2) 0.0340(17)
S1 0.0380(8) 0.0322(6) 0.0203(6) 0.0017(5) -0.0078(6) -0.0015(6)
O1 0.063(3) 0.040(2) 0.060(2) 0.0205(18) -0.010(2) -0.0105(19)
O2 0.046(2) 0.046(2) 0.0214(16) 0.0067(14) -0.0138(16) 0.0001(16)
O3 0.072(3) 0.076(3) 0.043(2) -0.032(2) 0.003(2) 0.001(2)
C22 0.049(4) 0.050(4) 0.052(4) -0.003(3) -0.014(3) -0.013(3)
F1 0.038(2) 0.112(3) 0.116(3) -0.049(3) -0.001(2) 0.006(2)
F2 0.062(3) 0.081(2) 0.086(3) 0.017(2) -0.011(2) -0.038(2)
F3 0.063(3) 0.087(3) 0.075(3) 0.0026(19) -0.048(2) -0.0089(19)
C2 0.014(3) 0.017(2) 0.014(2) 0.0003(16) -0.0031(18) 0.0002(17)
N5 0.018(2) 0.0117(17) 0.0246(19) 0.0008(14) 0.0082(16) -0.0013(15)
C10 0.028(3) 0.011(2) 0.033(3) 0.0038(18) 0.008(2) 0.0007(18)
C11 0.029(3) 0.019(2) 0.042(3) -0.008(2) 0.012(2) -0.007(2)
C12 0.030(3) 0.040(3) 0.035(3) -0.019(2) 0.006(2) -0.007(2)
C13 0.019(3) 0.021(2) 0.023(2) -0.0031(18) 0.0070(19) -0.0003(19)
C14 0.021(3) 0.016(2) 0.033(3) -0.0021(19) 0.007(2) 0.0028(18)
C15 0.032(3) 0.019(2) 0.038(3) 0.003(2) -0.001(2) 0.002(2)
N2 0.0156(19) 0.0121(16) 0.0174(17) -0.0001(14) 0.0027(15) 0.0005(15)
C3 0.016(3) 0.017(2) 0.015(2) -0.0001(16) -0.0018(18) -0.0015(18)
N6 0.014(2) 0.0152(17) 0.0244(18) 0.0041(14) 0.0043(15) -0.0005(14)
C16 0.022(3) 0.015(2) 0.028(2) 0.0011(18) 0.004(2) 0.0006(18)
C17 0.024(3) 0.022(2) 0.045(3) 0.012(2) 0.003(2) -0.001(2)
C18 0.023(3) 0.041(3) 0.032(3) 0.013(2) -0.002(2) 0.001(2)
C19 0.019(3) 0.020(2) 0.024(2) 0.0040(18) 0.0058(19) -0.0004(19)
C20 0.025(3) 0.018(2) 0.025(2) 0.0045(18) 0.007(2) -0.0049(19)
C21 0.027(3) 0.029(2) 0.036(3) 0.012(2) 0.007(2) 0.000(2)
N3 0.016(2) 0.0144(17) 0.0195(18) 0.0031(14) 0.0026(16) 0.0005(14)
O7 0.136(5) 0.121(4) 0.047(3) -0.008(3) 0.013(3) -0.004(4)
O8 0.120(4) 0.055(3) 0.102(4) 0.023(3) -0.017(3) -0.009(3)
S3 0.0301(19) 0.0357(13) 0.0283(13) 0.0059(9) 0.0096(13) -0.0021(15)
O9 0.042(5) 0.058(4) 0.075(5) 0.026(3) 0.006(4) 0.019(3)
S3' 0.037(3) 0.041(2) 0.033(2) 0.0094(15) -0.005(2) 0.008(2)
O9' 0.053(7) 0.087(8) 0.048(6) 0.039(5) -0.009(5) -0.019(6)
C24 0.036(4) 0.055(4) 0.047(4) 0.016(3) -0.014(3) -0.018(3)
F7 0.038(4) 0.103(6) 0.091(5) 0.029(4) -0.011(4) 0.014(4)
F8 0.148(8) 0.076(5) 0.031(3) 0.004(3) 0.022(4) 0.027(5)
F9 0.068(6) 0.038(4) 0.092(5) 0.029(4) -0.036(5) -0.029(4)
F7' 0.049(6) 0.118(8) 0.107(8) 0.027(7) 0.022(6) -0.029(7)
F8' 0.110(10) 0.028(5) 0.114(8) 0.017(5) 0.034(7) 0.003(5)
F9' 0.094(8) 0.077(6) 0.041(5) 0.011(5) -0.020(6) -0.046(6)

loop_
_atom_type_symbol
_atom_type_description
_atom_type_scat_dispersion_real
_atom_type_scat_dispersion_imag
_atom_type_scat_source
C C 0.0033 0.0016 'International Tables Vol C Tables 4.2.6.8 and 6.1.1.4'
H H 0.0000 0.0000 'International Tables Vol C Tables 4.2.6.8 and 6.1.1.4'
N N 0.0061 0.0033 'International Tables Vol C Tables 4.2.6.8 and 6.1.1.4'
O O 0.0106 0.0060 'International Tables Vol C Tables 4.2.6.8 and 6.1.1.4'
F F 0.0171 0.0103 'International Tables Vol C Tables 4.2.6.8 and 6.1.1.4'
S S 0.1246 0.1234 'International Tables Vol C Tables 4.2.6.8 and 6.1.1.4'
Ag Ag -0.8971 1.1015 'International Tables Vol C Tables 4.2.6.8 and 6.1.1.4'

loop_
_geom_angle_atom_site_label_1
_geom_angle_atom_site_label_2
_geom_angle_atom_site_label_3
_geom_angle
C9 Ag1 C18 133.28(16)
C9 Ag1 C8 32.43(13)
C18 Ag1 C8 163.42(15)
C9 Ag1 C17 109.94(16)
C18 Ag1 C17 31.64(14)
C8 Ag1 C17 132.84(15)
C9 Ag1 N3 102.86(14)
C18 Ag1 N3 97.71(13)
C8 Ag1 N3 82.62(12)
C17 Ag1 N3 84.08(13)
C12 Ag2 C6 137.24(16)
C12 Ag2 C5 168.81(15)
C6 Ag2 C5 32.76(13)
C12 Ag2 O2 104.22(14)
C6 Ag2 O2 114.62(14)
C5 Ag2 O2 86.96(13)
C12 Ag2 C11 32.44(14)
C6 Ag2 C11 114.01(16)
C5 Ag2 C11 137.60(15)
O2 Ag2 C11 131.34(13)
C12 Ag2 N1 97.24(14)
C6 Ag2 N1 106.06(14)
C5 Ag2 N1 84.77(13)
O2 Ag2 N1 80.21(10)
C11 Ag2 N1 85.14(13)
O4 Ag3 C15 101.61(13)
O4 Ag3 C21 123.55(13)
C15 Ag3 C21 129.53(15)
O4 Ag3 C20 100.23(12)
C15 Ag3 C20 158.16(14)
C21 Ag3 C20 31.83(13)
O4 Ag3 C14 130.98(12)
C15 Ag3 C14 31.88(13)
C21 Ag3 C14 104.95(14)
C20 Ag3 C14 127.17(14)
O4 Ag3 N2 94.42(11)
C15 Ag3 N2 97.12(13)
C21 Ag3 N2 100.30(13)
C20 Ag3 N2 81.21(12)
C14 Ag3 N2 82.65(12)
N4 C1 N3 117.7(3)
N4 C1 N1 117.4(3)
N3 C1 N1 124.9(4)
C1 N4 C4 120.8(3)
C1 N4 C7 120.5(3)
C4 N4 C7 118.7(3)
N4 C4 C5 114.5(3)
N4 C4 H4A 108.6
C5 C4 H4A 108.6
N4 C4 H4B 108.6
C5 C4 H4B 108.6
H4A C4 H4B 107.6
C6 C5 C4 125.0(4)
C6 C5 Ag2 72.6(2)
C4 C5 Ag2 103.2(3)
C6 C5 H5A 117.5
C4 C5 H5A 117.5
Ag2 C5 H5A 94.4
C5 C6 Ag2 74.6(2)
C5 C6 H6A 120.0
Ag2 C6 H6A 101.1
C5 C6 H6B 120.0
Ag2 C6 H6B 94.1
H6A C6 H6B 120.0
N4 C7 C8 114.9(3)
N4 C7 H7A 108.5
C8 C7 H7A 108.5
N4 C7 H7B 108.5
C8 C7 H7B 108.5
H7A C7 H7B 107.5
C9 C8 C7 123.7(4)
C9 C8 Ag1 71.8(2)
C7 C8 Ag1 105.3(3)
C9 C8 H8A 118.2
C7 C8 H8A 118.2
Ag1 C8 H8A 92.9
C8 C9 Ag1 75.8(2)
C8 C9 H9A 120.0
Ag1 C9 H9A 102.7
C8 C9 H9B 120.0
Ag1 C9 H9B 91.5
H9A C9 H9B 120.0
C2 N1 C1 114.6(3)
C2 N1 Ag2 112.3(2)
C1 N1 Ag2 109.4(2)
O5 S2 O6 115.4(2)
O5 S2 O4 115.14(18)
O6 S2 O4 113.80(18)
O5 S2 C23 103.5(2)
O6 S2 C23 103.5(2)
O4 S2 C23 103.3(2)
S2 O4 Ag3 135.61(17)
F4 C23 F6 107.8(4)
F4 C23 F5 107.5(4)
F6 C23 F5 106.9(4)
F4 C23 S2 111.1(3)
F6 C23 S2 111.8(3)
F5 C23 S2 111.4(3)
O3 S1 O1 117.2(2)
O3 S1 O2 115.8(2)
O1 S1 O2 111.2(2)
O3 S1 C22 104.3(3)
O1 S1 C22 103.5(2)
O2 S1 C22 102.7(2)
S1 O2 Ag2 127.93(18)
F3 C22 F2 107.3(4)
F3 C22 F1 107.3(5)
F2 C22 F1 107.6(5)
F3 C22 S1 112.4(4)
F2 C22 S1 111.0(4)
F1 C22 S1 111.1(4)
N1 C2 N2 125.6(3)
N1 C2 N5 118.4(3)
N2 C2 N5 116.0(4)
C2 N5 C13 121.2(3)
C2 N5 C10 121.0(3)
C13 N5 C10 117.7(3)
N5 C10 C11 113.3(3)
N5 C10 H10A 108.9
C11 C10 H10A 108.9
N5 C10 H10B 108.9
C11 C10 H10B 108.9
H10A C10 H10B 107.7
C12 C11 C10 125.8(4)
C12 C11 Ag2 70.7(3)
C10 C11 Ag2 102.3(3)
C12 C11 H11A 117.1
C10 C11 H11A 117.1
Ag2 C11 H11A 97.5
C11 C12 Ag2 76.9(3)
C11 C12 H12A 120.0
Ag2 C12 H12A 97.7
C11 C12 H12B 120.0
Ag2 C12 H12B 95.3
H12A C12 H12B 120.0
N5 C13 C14 113.9(3)
N5 C13 H13A 108.8
C14 C13 H13A 108.8
N5 C13 H13B 108.8
C14 C13 H13B 108.8
H13A C13 H13B 107.7
C15 C14 C13 126.0(4)
C15 C14 Ag3 70.8(2)
C13 C14 Ag3 103.5(2)
C15 C14 H14A 117.0
C13 C14 H14A 117.0
Ag3 C14 H14A 96.0
C14 C15 Ag3 77.4(2)
C14 C15 H15A 120.0
Ag3 C15 H15A 98.9
C14 C15 H15B 120.0
Ag3 C15 H15B 93.7
H15A C15 H15B 120.0
C3 N2 C2 114.1(3)
C3 N2 Ag3 115.1(2)
C2 N2 Ag3 112.3(2)
N3 C3 N6 117.9(3)
N3 C3 N2 125.3(3)
N6 C3 N2 116.9(4)
C3 N6 C19 120.6(3)
C3 N6 C16 120.6(3)
C19 N6 C16 118.5(3)
N6 C16 C17 114.3(3)
N6 C16 H16A 108.7
C17 C16 H16A 108.7
N6 C16 H16B 108.7
C17 C16 H16B 108.7
H16A C16 H16B 107.6
C18 C17 C16 126.9(4)
C18 C17 Ag1 71.8(3)
C16 C17 Ag1 102.0(3)
C18 C17 H17A 116.5
C16 C17 H17A 116.5
Ag1 C17 H17A 96.7
C17 C18 Ag1 76.6(3)
C17 C18 H18A 120.0
Ag1 C18 H18A 98.0
C17 C18 H18B 120.0
Ag1 C18 H18B 95.4
H18A C18 H18B 120.0
N6 C19 C20 115.6(3)
N6 C19 H19A 108.4
C20 C19 H19A 108.4
N6 C19 H19B 108.4
C20 C19 H19B 108.4
H19A C19 H19B 107.4
C21 C20 C19 123.2(4)
C21 C20 Ag3 73.1(2)
C19 C20 Ag3 107.2(2)
C21 C20 H20A 118.4
C19 C20 H20A 118.4
Ag3 C20 H20A 89.7
C20 C21 Ag3 75.1(2)
C20 C21 H21A 120.0
Ag3 C21 H21A 105.7
C20 C21 H21B 120.0
Ag3 C21 H21B 89.2
H21A C21 H21B 120.0
C3 N3 C1 114.7(3)
C3 N3 Ag1 111.0(2)
C1 N3 Ag1 110.5(2)
S3' O7 S3 33.7(2)
S3' O8 S3 33.1(2)
O7 S3 O8 126.1(4)
O7 S3 O9 107.5(4)
O8 S3 O9 107.9(4)
O7 S3 C24 104.1(3)
O8 S3 C24 104.0(3)
O9 S3 C24 105.5(4)
O7 S3' O8 135.6(5)
O7 S3' O9' 101.5(6)
O8 S3' O9' 103.7(6)
O7 S3' C24 102.2(4)
O8 S3' C24 103.6(4)
O9' S3' C24 108.6(5)
F7' C24 F7 143.7(9)
F7' C24 F9' 116.0(11)
F7 C24 F9' 48.8(7)
F7' C24 F9 42.2(7)
F7 C24 F9 111.7(7)
F9' C24 F9 121.9(6)
F7' C24 F8 69.4(9)
F7 C24 F8 104.6(7)
F9' C24 F8 55.9(7)
F9 C24 F8 103.4(7)
F7' C24 F8' 104.9(9)
F7 C24 F8' 57.1(6)
F9' C24 F8' 99.7(9)
F9 C24 F8' 62.7(5)
F8 C24 F8' 142.2(6)
F7' C24 S3 97.6(8)
F7 C24 S3 117.9(5)
F9' C24 S3 126.0(6)
F9 C24 S3 111.5(5)
F8 C24 S3 106.2(5)
F8' C24 S3 111.6(5)
F7' C24 S3' 122.0(8)
F7 C24 S3' 93.5(5)
F9' C24 S3' 110.0(6)
F9 C24 S3' 126.9(5)
F8 C24 S3' 114.7(4)
F8' C24 S3' 100.1(5)
S3 C24 S3' 24.45(14)

loop_
_geom_bond_atom_site_label_1
_geom_bond_atom_site_label_2
_geom_bond_distance
Ag1 C9 2.378(4)
Ag1 C18 2.397(4)
Ag1 C8 2.428(4)
Ag1 C17 2.455(4)
Ag1 N3 2.485(3)
Ag2 C12 2.346(4)
Ag2 C6 2.365(4)
Ag2 C5 2.390(4)
Ag2 O2 2.407(3)
Ag2 C11 2.421(4)
Ag2 N1 2.458(3)
Ag3 O4 2.349(3)
Ag3 C15 2.385(4)
Ag3 C21 2.406(4)
Ag3 C20 2.431(4)
Ag3 C14 2.465(4)
Ag3 N2 2.508(3)
C1 N4 1.340(5)
C1 N3 1.349(5)
C1 N1 1.348(4)
N4 C4 1.464(5)
N4 C7 1.473(5)
C4 C5 1.489(6)
C4 H4A 0.9900
C4 H4B 0.9900
C5 C6 1.341(5)
C5 H5A 0.9500
C6 H6A 0.9500
C6 H6B 0.9500
C7 C8 1.498(6)
C7 H7A 0.9900
C7 H7B 0.9900
C8 C9 1.343(5)
C8 H8A 0.9500
C9 H9A 0.9500
C9 H9B 0.9500
N1 C2 1.338(5)
S2 O5 1.431(3)
S2 O6 1.434(3)
S2 O4 1.444(3)
S2 C23 1.822(5)
C23 F4 1.309(5)
C23 F6 1.324(5)
C23 F5 1.326(5)
S1 O3 1.423(3)
S1 O1 1.439(3)
S1 O2 1.445(3)
S1 C22 1.811(6)
C22 F3 1.314(6)
C22 F2 1.330(6)
C22 F1 1.332(6)
C2 N2 1.354(5)
C2 N5 1.355(5)
N5 C13 1.458(5)
N5 C10 1.459(4)
C10 C11 1.501(6)
C10 H10A 0.9900
C10 H10B 0.9900
C11 C12 1.334(6)
C11 H11A 0.9500
C12 H12A 0.9500
C12 H12B 0.9500
C13 C14 1.496(6)
C13 H13A 0.9900
C13 H13B 0.9900
C14 C15 1.334(6)
C14 H14A 0.9500
C15 H15A 0.9500
C15 H15B 0.9500
N2 C3 1.350(5)
C3 N3 1.344(5)
C3 N6 1.348(5)
N6 C19 1.457(5)
N6 C16 1.464(5)
C16 C17 1.499(6)
C16 H16A 0.9900
C16 H16B 0.9900
C17 C18 1.324(6)
C17 H17A 0.9500
C18 H18A 0.9500
C18 H18B 0.9500
C19 C20 1.507(6)
C19 H19A 0.9900
C19 H19B 0.9900
C20 C21 1.326(6)
C20 H20A 0.9500
C21 H21A 0.9500
C21 H21B 0.9500
O7 S3' 1.334(6)
O7 S3 1.367(5)
O8 S3' 1.335(6)
O8 S3 1.405(5)
S3 O9 1.420(8)
S3 C24 1.813(6)
S3' O9' 1.387(12)
S3' C24 1.878(7)
C24 F7' 1.146(12)
C24 F7 1.237(8)
C24 F9' 1.261(10)
C24 F9 1.307(8)
C24 F8 1.423(9)
C24 F8' 1.500(10)
